data_2220618
loop_
_publ_author_name
'Miao, Shao-Bin'
'Zang, Lu-Lu'
'Fan, Ya-Wei'
'Ji, Bao-Ming'

_publ_section_title <i>N</i>^2^,<i>N</i>^2'^-Bis(2-hydroxybenzylidene)-2,2'-bipyridyl-3,3'-dicarbohydrazide
_journal_coeditor_code SI2129
_journal_issue 1
_journal_name_full 'Acta Crystallographica Section E'
_journal_page_first o75
_journal_paper_doi 10.1107/S1600536808038087
_journal_volume 65
_journal_year 2009
_chemical_formula_iupac 'C26 H20 N6 O4'
_chemical_formula_moiety 'C26 H20 N6 O4'
_chemical_formula_sum 'C26 H20 N6 O4'
_chemical_formula_weight 480.48
_chemical_name_systematic
;
N^2^,N^2'^-Bis(2-hydroxybenzylidene)-2,2'-bipyridyl-3,3'-dicarbohydrazide
;
_space_group_IT_number 2
_symmetry_cell_setting triclinic
_symmetry_space_group_name_Hall '-P 1'
_symmetry_space_group_name_H-M 'P -1'
_atom_sites_solution_hydrogens geom
_atom_sites_solution_primary direct
_atom_sites_solution_secondary difmap
_audit_creation_method SHELXL97
_cell_angle_alpha 98.842(2)
_cell_angle_beta 108.895(2)
_cell_angle_gamma 104.591(2)
_cell_formula_units_Z 2
_cell_length_a 9.4251(13)
_cell_length_b 11.7642(16)
_cell_length_c 12.0384(16)
_cell_measurement_reflns_used 2245
_cell_measurement_temperature 293(2)
_cell_measurement_theta_max 23.75
_cell_measurement_theta_min 2.41
_cell_volume 1181.1(3)
_computing_cell_refinement 'SMART (Bruker, 1999)'
_computing_data_collection 'SMART (Bruker, 1999)'
_computing_data_reduction 'SAINT (Bruker, 1999)'
_computing_molecular_graphics 'SHELXTL (Sheldrick, 2008)'
_computing_publication_material 'SHELXTL (Sheldrick, 2008) and PLATON (Spek, 2003)'
_computing_structure_refinement 'SHELXL97 (Sheldrick, 2008)'
_computing_structure_solution 'SHELXS97 (Sheldrick, 2008)'
_diffrn_ambient_temperature 295(2)
_diffrn_measured_fraction_theta_full 0.971
_diffrn_measured_fraction_theta_max 0.971
_diffrn_measurement_device_type 'Bruker SMART CCD area-detector'
_diffrn_measurement_method '\f and \w'
_diffrn_radiation_monochromator graphite
_diffrn_radiation_source 'fine-focus sealed tube'
_diffrn_radiation_type MoK\a
_diffrn_radiation_wavelength 0.71073
_diffrn_reflns_av_R_equivalents 0.0206
_diffrn_reflns_av_sigmaI/netI 0.0333
_diffrn_reflns_limit_h_max 11
_diffrn_reflns_limit_h_min -11
_diffrn_reflns_limit_k_max 14
_diffrn_reflns_limit_k_min -14
_diffrn_reflns_limit_l_max 14
_diffrn_reflns_limit_l_min -14
_diffrn_reflns_number 8593
_diffrn_reflns_theta_full 25.50
_diffrn_reflns_theta_max 25.50
_diffrn_reflns_theta_min 2.41
_exptl_absorpt_coefficient_mu 0.095
_exptl_absorpt_correction_T_max 0.9907
_exptl_absorpt_correction_T_min 0.9558
_exptl_absorpt_correction_type multi-scan
_exptl_absorpt_process_details '(SADABS; Sheldrick, 1996)'
_exptl_crystal_colour yellow
_exptl_crystal_density_diffrn 1.351
_exptl_crystal_density_method 'not measured'
_exptl_crystal_description block
_exptl_crystal_F_000 500
_exptl_crystal_size_max 0.37
_exptl_crystal_size_mid 0.25
_exptl_crystal_size_min 0.10
_refine_diff_density_max 0.460
_refine_diff_density_min -0.187
_refine_ls_extinction_method none
_refine_ls_goodness_of_fit_ref 1.020
_refine_ls_hydrogen_treatment constr
_refine_ls_matrix_type full
_refine_ls_number_parameters 327
_refine_ls_number_reflns 4281
_refine_ls_number_restraints 0
_refine_ls_restrained_S_all 1.020
_refine_ls_R_factor_all 0.0617
_refine_ls_R_factor_gt 0.0410
_refine_ls_shift/su_max 0.000
_refine_ls_shift/su_mean 0.000
_refine_ls_structure_factor_coef Fsqd
_refine_ls_weighting_details 'w = 1/[\s^2^(Fo^2^)+(0.0497P)^2^+0.2276P] where P=(Fo^2^+2Fc^2^)/3'
_refine_ls_weighting_scheme calc
_refine_ls_wR_factor_gt 0.0984
_refine_ls_wR_factor_ref 0.1108
_reflns_number_gt 3119
_reflns_number_total 4281
_reflns_threshold_expression I>2\s(I)
_cod_data_source_file si2129.cif
_cod_data_source_block I
_cod_database_code 2220618
_cod_database_fobs_code 2220618

loop_
_symmetry_equiv_pos_as_xyz
'x, y, z'
'-x, -y, -z'

loop_
_atom_site_type_symbol
_atom_site_label
_atom_site_fract_x
_atom_site_fract_y
_atom_site_fract_z
_atom_site_U_iso_or_equiv
_atom_site_adp_type
_atom_site_calc_flag
_atom_site_refinement_flags
_atom_site_occupancy
_atom_site_disorder_assembly
_atom_site_disorder_group
O O1 0.91934(18) 0.72851(13) 0.61871(15) 0.0628(4) Uani d . 1 . .
H H1 0.8614 0.7551 0.5702 0.094 Uiso calc R 1 . .
O O2 0.54744(16) 0.76483(12) 0.33652(13) 0.0531(4) Uani d . 1 . .
O O3 0.03313(14) 0.63641(12) 0.00365(11) 0.0452(3) Uani d . 1 . .
O O4 0.76743(15) 0.68107(15) 0.01770(12) 0.0586(4) Uani d . 1 . .
H H4 0.8519 0.6749 0.0170 0.088 Uiso calc R 1 . .
N N1 0.81685(17) 0.90089(14) 0.53315(14) 0.0400(4) Uani d . 1 . .
N N2 0.70967(17) 0.94879(14) 0.46351(13) 0.0399(4) Uani d . 1 . .
H H2D 0.7280 1.0261 0.4795 0.048 Uiso calc R 1 . .
N N3 0.20060(19) 0.93570(15) 0.21026(14) 0.0458(4) Uani d . 1 . .
N N4 0.23711(19) 0.79268(14) 0.42134(13) 0.0413(4) Uani d . 1 . .
N N5 0.29163(16) 0.65006(13) 0.09343(13) 0.0370(4) Uani d . 1 . .
H H5D 0.3693 0.6630 0.1609 0.044 Uiso calc R 1 . .
N N6 0.31480(17) 0.62971(13) -0.01446(13) 0.0355(4) Uani d . 1 . .
C C1 1.0361(2) 0.82252(18) 0.70788(18) 0.0448(5) Uani d . 1 . .
C C2 1.1409(3) 0.7965(2) 0.8036(2) 0.0579(6) Uani d . 1 . .
H H2 1.1310 0.7160 0.8046 0.070 Uiso calc R 1 . .
C C3 1.2592(3) 0.8884(2) 0.8969(2) 0.0645(7) Uani d . 1 . .
H H3 1.3274 0.8694 0.9612 0.077 Uiso calc R 1 . .
C C4 1.2783(3) 1.0079(2) 0.8970(2) 0.0607(6) Uani d . 1 . .
H H4A 1.3601 1.0695 0.9598 0.073 Uiso calc R 1 . .
C C5 1.1754(2) 1.03568(19) 0.80321(18) 0.0488(5) Uani d . 1 . .
H H5 1.1873 1.1167 0.8038 0.059 Uiso calc R 1 . .
C C6 1.0531(2) 0.94455(17) 0.70696(16) 0.0383(4) Uani d . 1 . .
C C7 0.9401(2) 0.97971(17) 0.61685(16) 0.0385(4) Uani d . 1 . .
H H7 0.9575 1.0617 0.6199 0.046 Uiso calc R 1 . .
C C8 0.5773(2) 0.87486(17) 0.37108(16) 0.0375(4) Uani d . 1 . .
C C9 0.4686(2) 0.93978(16) 0.31156(15) 0.0348(4) Uani d . 1 . .
C C10 0.5244(2) 1.05037(17) 0.28697(17) 0.0423(5) Uani d . 1 . .
H H10 0.6328 1.0889 0.3118 0.051 Uiso calc R 1 . .
C C11 0.4186(3) 1.10226(19) 0.22581(19) 0.0509(5) Uani d . 1 . .
H H11 0.4541 1.1773 0.2107 0.061 Uiso calc R 1 . .
C C12 0.2594(3) 1.04164(19) 0.18726(19) 0.0518(5) Uani d . 1 . .
H H12 0.1885 1.0759 0.1428 0.062 Uiso calc R 1 . .
C C13 0.3044(2) 0.88770(16) 0.27334(15) 0.0340(4) Uani d . 1 . .
C C14 0.22940(19) 0.77607(16) 0.30632(15) 0.0332(4) Uani d . 1 . .
C C15 0.1631(2) 0.69644(19) 0.45134(18) 0.0488(5) Uani d . 1 . .
H H15 0.1702 0.7059 0.5313 0.059 Uiso calc R 1 . .
C C16 0.0775(2) 0.58480(19) 0.37127(18) 0.0514(5) Uani d . 1 . .
H H16 0.0274 0.5208 0.3964 0.062 Uiso calc R 1 . .
C C17 0.0671(2) 0.56921(18) 0.25305(18) 0.0459(5) Uani d . 1 . .
H H17 0.0075 0.4950 0.1963 0.055 Uiso calc R 1 . .
C C18 0.14672(19) 0.66555(16) 0.21967(15) 0.0334(4) Uani d . 1 . .
C C19 0.1497(2) 0.65002(15) 0.09467(16) 0.0333(4) Uani d . 1 . .
C C20 0.4561(2) 0.63447(16) -0.00311(16) 0.0359(4) Uani d . 1 . .
H H20 0.5342 0.6531 0.0740 0.043 Uiso calc R 1 . .
C C21 0.4959(2) 0.61090(16) -0.11018(16) 0.0358(4) Uani d . 1 . .
C C22 0.3798(2) 0.5622(2) -0.22627(19) 0.0532(5) Uani d . 1 . .
H H22 0.2738 0.5441 -0.2363 0.064 Uiso calc R 1 . .
C C23 0.4176(3) 0.5402(2) -0.3266(2) 0.0697(7) Uani d . 1 . .
H H23 0.3381 0.5068 -0.4036 0.084 Uiso calc R 1 . .
C C24 0.5753(3) 0.5682(2) -0.3121(2) 0.0662(7) Uani d . 1 . .
H H24 0.6017 0.5546 -0.3798 0.079 Uiso calc R 1 . .
C C25 0.6928(2) 0.6157(2) -0.1985(2) 0.0522(5) Uani d . 1 . .
H H25 0.7985 0.6345 -0.1897 0.063 Uiso calc R 1 . .
C C26 0.6548(2) 0.63589(16) -0.09660(17) 0.0385(4) Uani d . 1 . .

loop_
_atom_site_aniso_label
_atom_site_aniso_U_11
_atom_site_aniso_U_22
_atom_site_aniso_U_33
_atom_site_aniso_U_12
_atom_site_aniso_U_13
_atom_site_aniso_U_23
O1 0.0565(10) 0.0435(9) 0.0758(11) 0.0107(7) 0.0136(8) 0.0147(8)
O2 0.0472(8) 0.0374(8) 0.0581(9) 0.0142(6) 0.0026(7) 0.0033(7)
O3 0.0298(7) 0.0663(9) 0.0356(7) 0.0159(6) 0.0098(6) 0.0071(6)
O4 0.0326(7) 0.0918(12) 0.0490(9) 0.0242(8) 0.0154(7) 0.0044(8)
N1 0.0359(9) 0.0441(9) 0.0378(9) 0.0142(7) 0.0103(7) 0.0102(7)
N2 0.0383(9) 0.0361(8) 0.0381(9) 0.0111(7) 0.0074(7) 0.0068(7)
N3 0.0452(9) 0.0520(10) 0.0467(10) 0.0221(8) 0.0181(8) 0.0186(8)
N4 0.0500(10) 0.0399(9) 0.0317(8) 0.0123(7) 0.0153(7) 0.0064(7)
N5 0.0292(8) 0.0504(9) 0.0291(8) 0.0124(7) 0.0101(6) 0.0065(7)
N6 0.0335(8) 0.0437(9) 0.0326(8) 0.0135(7) 0.0161(7) 0.0095(7)
C1 0.0385(11) 0.0479(12) 0.0504(12) 0.0120(9) 0.0201(10) 0.0154(10)
C2 0.0535(13) 0.0611(14) 0.0708(15) 0.0250(12) 0.0247(12) 0.0357(13)
C3 0.0524(14) 0.0918(19) 0.0571(15) 0.0310(14) 0.0166(12) 0.0371(14)
C4 0.0484(13) 0.0759(17) 0.0448(13) 0.0172(12) 0.0056(10) 0.0110(12)
C5 0.0435(11) 0.0510(12) 0.0456(12) 0.0153(10) 0.0109(10) 0.0081(10)
C6 0.0333(10) 0.0468(11) 0.0373(10) 0.0147(8) 0.0151(8) 0.0114(9)
C7 0.0376(10) 0.0400(10) 0.0377(10) 0.0116(9) 0.0152(9) 0.0086(9)
C8 0.0348(10) 0.0388(11) 0.0364(10) 0.0099(8) 0.0130(8) 0.0066(9)
C9 0.0375(10) 0.0352(10) 0.0293(9) 0.0102(8) 0.0122(8) 0.0055(8)
C10 0.0417(11) 0.0403(11) 0.0392(11) 0.0068(9) 0.0136(9) 0.0091(9)
C11 0.0616(14) 0.0428(11) 0.0529(13) 0.0168(10) 0.0239(11) 0.0208(10)
C12 0.0580(14) 0.0552(13) 0.0560(13) 0.0299(11) 0.0241(11) 0.0279(11)
C13 0.0376(10) 0.0346(9) 0.0303(9) 0.0135(8) 0.0137(8) 0.0049(8)
C14 0.0284(9) 0.0380(10) 0.0325(10) 0.0119(8) 0.0105(8) 0.0075(8)
C15 0.0593(13) 0.0515(12) 0.0343(11) 0.0107(10) 0.0214(10) 0.0114(10)
C16 0.0588(13) 0.0451(12) 0.0437(12) -0.0009(10) 0.0259(10) 0.0083(10)
C17 0.0441(11) 0.0420(11) 0.0416(11) -0.0001(9) 0.0187(9) 0.0008(9)
C18 0.0278(9) 0.0383(10) 0.0328(10) 0.0097(8) 0.0125(8) 0.0050(8)
C19 0.0290(9) 0.0350(9) 0.0329(10) 0.0078(7) 0.0118(8) 0.0042(8)
C20 0.0317(10) 0.0380(10) 0.0393(10) 0.0133(8) 0.0133(8) 0.0103(8)
C21 0.0352(10) 0.0385(10) 0.0405(10) 0.0172(8) 0.0180(8) 0.0121(8)
C22 0.0364(11) 0.0719(15) 0.0470(12) 0.0183(10) 0.0143(10) 0.0058(11)
C23 0.0567(14) 0.107(2) 0.0413(13) 0.0328(14) 0.0159(11) 0.0042(13)
C24 0.0662(16) 0.102(2) 0.0461(13) 0.0416(14) 0.0315(12) 0.0171(13)
C25 0.0450(12) 0.0731(15) 0.0542(13) 0.0296(11) 0.0289(11) 0.0208(11)
C26 0.0369(10) 0.0415(10) 0.0422(11) 0.0184(8) 0.0170(9) 0.0108(9)

loop_
_atom_type_symbol
_atom_type_description
_atom_type_scat_dispersion_real
_atom_type_scat_dispersion_imag
_atom_type_scat_source
C C 0.0033 0.0016 'International Tables Vol C Tables 4.2.6.8 and 6.1.1.4'
H H 0.0000 0.0000 'International Tables Vol C Tables 4.2.6.8 and 6.1.1.4'
N N 0.0061 0.0033 'International Tables Vol C Tables 4.2.6.8 and 6.1.1.4'
O O 0.0106 0.0060 'International Tables Vol C Tables 4.2.6.8 and 6.1.1.4'

loop_
_geom_angle_atom_site_label_1
_geom_angle_atom_site_label_2
_geom_angle_atom_site_label_3
_geom_angle_site_symmetry_1
_geom_angle_site_symmetry_3
_geom_angle
_geom_angle_publ_flag
C1 O1 H1 . . 109.5 ?
C26 O4 H4 . . 109.5 ?
C7 N1 N2 . . 114.91(16) ?
C8 N2 N1 . . 120.29(15) ?
C8 N2 H2D . . 119.9 ?
N1 N2 H2D . . 119.9 ?
C13 N3 C12 . . 117.24(17) ?
C15 N4 C14 . . 117.06(16) ?
C19 N5 N6 . . 121.03(14) ?
C19 N5 H5D . . 119.5 ?
N6 N5 H5D . . 119.5 ?
C20 N6 N5 . . 114.90(14) ?
O1 C1 C2 . . 118.42(19) ?
O1 C1 C6 . . 122.38(17) ?
C2 C1 C6 . . 119.20(19) ?
C3 C2 C1 . . 120.6(2) ?
C3 C2 H2 . . 119.7 ?
C1 C2 H2 . . 119.7 ?
C4 C3 C2 . . 121.0(2) ?
C4 C3 H3 . . 119.5 ?
C2 C3 H3 . . 119.5 ?
C3 C4 C5 . . 119.4(2) ?
C3 C4 H4A . . 120.3 ?
C5 C4 H4A . . 120.3 ?
C4 C5 C6 . . 121.3(2) ?
C4 C5 H5 . . 119.4 ?
C6 C5 H5 . . 119.4 ?
C5 C6 C1 . . 118.61(17) ?
C5 C6 C7 . . 118.48(18) ?
C1 C6 C7 . . 122.62(17) ?
N1 C7 C6 . . 121.70(18) ?
N1 C7 H7 . . 119.2 ?
C6 C7 H7 . . 119.2 ?
O2 C8 N2 . . 124.11(17) ?
O2 C8 C9 . . 122.32(16) ?
N2 C8 C9 . . 113.56(16) ?
C10 C9 C13 . . 117.33(16) ?
C10 C9 C8 . . 122.09(17) ?
C13 C9 C8 . . 120.52(16) ?
C11 C10 C9 . . 119.50(18) ?
C11 C10 H10 . . 120.3 ?
C9 C10 H10 . . 120.3 ?
C10 C11 C12 . . 118.93(18) ?
C10 C11 H11 . . 120.5 ?
C12 C11 H11 . . 120.5 ?
N3 C12 C11 . . 123.45(19) ?
N3 C12 H12 . . 118.3 ?
C11 C12 H12 . . 118.3 ?
N3 C13 C9 . . 123.44(16) ?
N3 C13 C14 . . 113.82(15) ?
C9 C13 C14 . . 122.65(15) ?
N4 C14 C18 . . 122.77(16) ?
N4 C14 C13 . . 115.72(15) ?
C18 C14 C13 . . 121.31(15) ?
N4 C15 C16 . . 123.90(18) ?
N4 C15 H15 . . 118.1 ?
C16 C15 H15 . . 118.1 ?
C15 C16 C17 . . 118.71(18) ?
C15 C16 H16 . . 120.6 ?
C17 C16 H16 . . 120.6 ?
C16 C17 C18 . . 119.02(18) ?
C16 C17 H17 . . 120.5 ?
C18 C17 H17 . . 120.5 ?
C17 C18 C14 . . 118.48(16) ?
C17 C18 C19 . . 120.92(16) ?
C14 C18 C19 . . 120.56(15) ?
O3 C19 N5 . . 124.31(16) ?
O3 C19 C18 . . 123.07(15) ?
N5 C19 C18 . . 112.61(15) ?
N6 C20 C21 . . 120.59(16) ?
N6 C20 H20 . . 119.7 ?
C21 C20 H20 . . 119.7 ?
C22 C21 C26 . . 118.43(17) ?
C22 C21 C20 . . 121.77(16) ?
C26 C21 C20 . . 119.79(16) ?
C23 C22 C21 . . 121.58(19) ?
C23 C22 H22 . . 119.2 ?
C21 C22 H22 . . 119.2 ?
C22 C23 C24 . . 119.3(2) ?
C22 C23 H23 . . 120.3 ?
C24 C23 H23 . . 120.3 ?
C25 C24 C23 . . 120.5(2) ?
C25 C24 H24 . . 119.7 ?
C23 C24 H24 . . 119.7 ?
C24 C25 C26 . . 120.28(19) ?
C24 C25 H25 . . 119.9 ?
C26 C25 H25 . . 119.9 ?
O4 C26 C25 . . 122.21(17) ?
O4 C26 C21 . . 117.96(16) ?
C25 C26 C21 . . 119.82(18) ?

loop_
_geom_bond_atom_site_label_1
_geom_bond_atom_site_label_2
_geom_bond_site_symmetry_2
_geom_bond_distance
_geom_bond_publ_flag
O1 C1 . 1.358(2) ?
O1 H1 . 0.8200 ?
O2 C8 . 1.226(2) ?
O3 C19 . 1.229(2) ?
O4 C26 . 1.359(2) ?
O4 H4 . 0.8200 ?
N1 C7 . 1.279(2) ?
N1 N2 . 1.387(2) ?
N2 C8 . 1.345(2) ?
N2 H2D . 0.8600 ?
N3 C13 . 1.335(2) ?
N3 C12 . 1.340(2) ?
N4 C15 . 1.338(2) ?
N4 C14 . 1.344(2) ?
N5 C19 . 1.343(2) ?
N5 N6 . 1.3807(19) ?
N5 H5D . 0.8600 ?
N6 C20 . 1.280(2) ?
C1 C2 . 1.386(3) ?
C1 C6 . 1.406(3) ?
C2 C3 . 1.372(3) ?
C2 H2 . 0.9300 ?
C3 C4 . 1.371(3) ?
C3 H3 . 0.9300 ?
C4 C5 . 1.373(3) ?
C4 H4A . 0.9300 ?
C5 C6 . 1.397(3) ?
C5 H5 . 0.9300 ?
C6 C7 . 1.447(2) ?
C7 H7 . 0.9300 ?
C8 C9 . 1.494(2) ?
C9 C10 . 1.390(2) ?
C9 C13 . 1.398(2) ?
C10 C11 . 1.371(3) ?
C10 H10 . 0.9300 ?
C11 C12 . 1.372(3) ?
C11 H11 . 0.9300 ?
C12 H12 . 0.9300 ?
C13 C14 . 1.502(2) ?
C14 C18 . 1.390(2) ?
C15 C16 . 1.371(3) ?
C15 H15 . 0.9300 ?
C16 C17 . 1.374(3) ?
C16 H16 . 0.9300 ?
C17 C18 . 1.384(2) ?
C17 H17 . 0.9300 ?
C18 C19 . 1.498(2) ?
C20 C21 . 1.461(2) ?
C20 H20 . 0.9300 ?
C21 C22 . 1.388(3) ?
C21 C26 . 1.401(2) ?
C22 C23 . 1.372(3) ?
C22 H22 . 0.9300 ?
C23 C24 . 1.383(3) ?
C23 H23 . 0.9300 ?
C24 C25 . 1.372(3) ?
C24 H24 . 0.9300 ?
C25 C26 . 1.388(3) ?
C25 H25 . 0.9300 ?

loop_
_geom_hbond_atom_site_label_D
_geom_hbond_atom_site_label_H
_geom_hbond_atom_site_label_A
_geom_hbond_site_symmetry_A
_geom_hbond_distance_DH
_geom_hbond_distance_HA
_geom_hbond_distance_DA
_geom_hbond_angle_DHA
N5 H5D O2 . 0.86 2.15 2.962(2) 156.8
N2 H2D N4 2_676 0.86 2.17 2.985(2) 159.2
O4 H4 O3 1_655 0.82 1.92 2.736(2) 171.8
O1 H1 N1 . 0.82 1.95 2.663(2) 145.2
C10 H10 Cg3 2_776 0.93 2.76 3.458(2) 133
C11 H11 Cg4 2_675 0.93 2.73 3.588(2) 154

loop_
_geom_torsion_atom_site_label_1
_geom_torsion_atom_site_label_2
_geom_torsion_atom_site_label_3
_geom_torsion_atom_site_label_4
_geom_torsion_site_symmetry_1
_geom_torsion_site_symmetry_2
_geom_torsion_site_symmetry_3
_geom_torsion_site_symmetry_4
_geom_torsion
_geom_torsion_publ_flag
C7 N1 N2 C8 . . . . 178.55(16) ?
C19 N5 N6 C20 . . . . 178.69(16) ?
O1 C1 C2 C3 . . . . -178.8(2) ?
C6 C1 C2 C3 . . . . 0.5(3) ?
C1 C2 C3 C4 . . . . -1.1(4) ?
C2 C3 C4 C5 . . . . 1.3(4) ?
C3 C4 C5 C6 . . . . -1.0(3) ?
C4 C5 C6 C1 . . . . 0.4(3) ?
C4 C5 C6 C7 . . . . 174.46(19) ?
O1 C1 C6 C5 . . . . 179.16(18) ?
C2 C1 C6 C5 . . . . -0.1(3) ?
O1 C1 C6 C7 . . . . 5.3(3) ?
C2 C1 C6 C7 . . . . -173.96(18) ?
N2 N1 C7 C6 . . . . 171.98(15) ?
C5 C6 C7 N1 . . . . -173.13(17) ?
C1 C6 C7 N1 . . . . 0.7(3) ?
N1 N2 C8 O2 . . . . -5.5(3) ?
N1 N2 C8 C9 . . . . 175.49(14) ?
O2 C8 C9 C10 . . . . -137.05(19) ?
N2 C8 C9 C10 . . . . 42.0(2) ?
O2 C8 C9 C13 . . . . 40.0(3) ?
N2 C8 C9 C13 . . . . -140.91(17) ?
C13 C9 C10 C11 . . . . -1.0(3) ?
C8 C9 C10 C11 . . . . 176.21(17) ?
C9 C10 C11 C12 . . . . -1.8(3) ?
C13 N3 C12 C11 . . . . -0.5(3) ?
C10 C11 C12 N3 . . . . 2.7(3) ?
C12 N3 C13 C9 . . . . -2.6(3) ?
C12 N3 C13 C14 . . . . 173.98(16) ?
C10 C9 C13 N3 . . . . 3.3(3) ?
C8 C9 C13 N3 . . . . -173.91(16) ?
C10 C9 C13 C14 . . . . -172.94(16) ?
C8 C9 C13 C14 . . . . 9.8(3) ?
C15 N4 C14 C18 . . . . 1.2(3) ?
C15 N4 C14 C13 . . . . 176.13(16) ?
N3 C13 C14 N4 . . . . -101.74(18) ?
C9 C13 C14 N4 . . . . 74.8(2) ?
N3 C13 C14 C18 . . . . 73.3(2) ?
C9 C13 C14 C18 . . . . -110.1(2) ?
C14 N4 C15 C16 . . . . -2.0(3) ?
N4 C15 C16 C17 . . . . 0.6(3) ?
C15 C16 C17 C18 . . . . 1.7(3) ?
C16 C17 C18 C14 . . . . -2.4(3) ?
C16 C17 C18 C19 . . . . 175.03(17) ?
N4 C14 C18 C17 . . . . 1.0(3) ?
C13 C14 C18 C17 . . . . -173.68(16) ?
N4 C14 C18 C19 . . . . -176.47(16) ?
C13 C14 C18 C19 . . . . 8.9(2) ?
N6 N5 C19 O3 . . . . -2.5(3) ?
N6 N5 C19 C18 . . . . 176.19(14) ?
C17 C18 C19 O3 . . . . 71.2(2) ?
C14 C18 C19 O3 . . . . -111.4(2) ?
C17 C18 C19 N5 . . . . -107.46(19) ?
C14 C18 C19 N5 . . . . 69.9(2) ?
N5 N6 C20 C21 . . . . 178.09(14) ?
N6 C20 C21 C22 . . . . -11.5(3) ?
N6 C20 C21 C26 . . . . 169.45(17) ?
C26 C21 C22 C23 . . . . -1.0(3) ?
C20 C21 C22 C23 . . . . -180.0(2) ?
C21 C22 C23 C24 . . . . -0.6(4) ?
C22 C23 C24 C25 . . . . 1.0(4) ?
C23 C24 C25 C26 . . . . 0.3(4) ?
C24 C25 C26 O4 . . . . 179.0(2) ?
C24 C25 C26 C21 . . . . -1.9(3) ?
C22 C21 C26 O4 . . . . -178.60(18) ?
C20 C21 C26 O4 . . . . 0.4(3) ?
C22 C21 C26 C25 . . . . 2.2(3) ?
C20 C21 C26 C25 . . . . -178.76(17) ?

loop_
_cod_related_entry_id
_cod_related_entry_database
_cod_related_entry_code
1 ChemSpider 30655697
